data_4301668
loop_
_publ_author_name
'Xinping Wang'
'Chengbao Ni'
'Zhongliang Zhu'
'James C. Fettinger'
'Philip P. Power'

_publ_section_title
;
N-H and N=C Bond Formation via Germanium(III) Diradicaloid Intermediates
and C-S Bond Cleavage in Reactions of the Digermyne Ar'GeGeAr' (Ar'
= C6H3-2,6-(C6H3-2,6-Pri2)2) with Azides
;
_journal_name_full 'Inorganic Chemistry'
_journal_page_first 2464
_journal_page_last 2470
_journal_paper_doi 10.1021/ic801713v
_journal_volume 48
_journal_year 2009
_chemical_formula_moiety 'C84 H130 Ge2 N2 Sn2'
_chemical_formula_sum 'C84 H130 Ge2 N2 Sn2'
_chemical_formula_weight 1550.46
_chemical_name_systematic
; 
 ? 
;
_space_group_IT_number 61
_symmetry_cell_setting orthorhombic
_symmetry_space_group_name_Hall '-P 2ac 2ab'
_symmetry_space_group_name_H-M 'P b c a'
_atom_sites_solution_hydrogens geom
_atom_sites_solution_primary direct
_atom_sites_solution_secondary difmap
_audit_creation_method SHELXL-97
_cell_angle_alpha 90.00
_cell_angle_beta 90.00
_cell_angle_gamma 90.00
_cell_formula_units_Z 8
_cell_length_a 23.0657(11)
_cell_length_b 21.0954(10)
_cell_length_c 32.2509(15)
_cell_measurement_reflns_used 9898
_cell_measurement_temperature 90(2)
_cell_measurement_theta_max 26.46
_cell_measurement_theta_min 2.62
_cell_volume 15692.6(13)
_computing_cell_refinement 'SAINT (7.46A) (Bruker, 2006)'
_computing_data_collection 'Apex2 (2.2-0) (Bruker, 2007)'
_computing_data_reduction 'SAINT (7.46A) (Bruker, 2006)'
_computing_molecular_graphics 'SHELXTL 5.1, XP (Sheldrick, 1994)'
_computing_publication_material SHELXL97
_computing_structure_refinement 'SHELXL-97 (Sheldrick, 2008)'
_computing_structure_solution 'SHELXS-97 (Sheldrick, 2008)'
_diffrn_ambient_temperature 90(2)
_diffrn_measured_fraction_theta_full 0.998
_diffrn_measured_fraction_theta_max 0.998
_diffrn_measurement_device_type 'Bruker APEX-II CCD'
_diffrn_measurement_method '\f and \w scans'
_diffrn_radiation_monochromator graphite
_diffrn_radiation_source 'fine-focus sealed tube'
_diffrn_radiation_type MoK\a
_diffrn_radiation_wavelength 0.71073
_diffrn_reflns_av_R_equivalents 0.0929
_diffrn_reflns_av_sigmaI/netI 0.0471
_diffrn_reflns_limit_h_max 29
_diffrn_reflns_limit_h_min -29
_diffrn_reflns_limit_k_max 27
_diffrn_reflns_limit_k_min -27
_diffrn_reflns_limit_l_max 41
_diffrn_reflns_limit_l_min -41
_diffrn_reflns_number 130952
_diffrn_reflns_theta_full 27.50
_diffrn_reflns_theta_max 27.50
_diffrn_reflns_theta_min 2.62
_exptl_absorpt_coefficient_mu 1.431
_exptl_absorpt_correction_T_max 0.8678
_exptl_absorpt_correction_T_min 0.8425
_exptl_absorpt_correction_type multi-scan
_exptl_absorpt_process_details 'SADABS 2008/2 (Sheldrick, 2008)'
_exptl_crystal_colour yellow
_exptl_crystal_density_diffrn 1.313
_exptl_crystal_density_meas 0
_exptl_crystal_density_method 'not measured'
_exptl_crystal_description Multi-faceted
_exptl_crystal_F_000 6496
_exptl_crystal_size_max 0.12
_exptl_crystal_size_mid 0.12
_exptl_crystal_size_min 0.10
_refine_diff_density_max 0.997
_refine_diff_density_min -0.613
_refine_diff_density_rms 0.091
_refine_ls_extinction_method none
_refine_ls_goodness_of_fit_ref 1.011
_refine_ls_hydrogen_treatment mixed
_refine_ls_matrix_type full
_refine_ls_number_parameters 891
_refine_ls_number_reflns 17978
_refine_ls_number_restraints 114
_refine_ls_restrained_S_all 1.011
_refine_ls_R_factor_all 0.0655
_refine_ls_R_factor_gt 0.0334
_refine_ls_shift/su_max 0.001
_refine_ls_shift/su_mean 0.000
_refine_ls_structure_factor_coef Fsqd
_refine_ls_weighting_details 'calc w=1/[\s^2^(Fo^2^)+(0.0331P)^2^+3.4198P] where P=(Fo^2^+2Fc^2^)/3'
_refine_ls_weighting_scheme calc
_refine_ls_wR_factor_gt 0.0669
_refine_ls_wR_factor_ref 0.0736
_reflns_number_gt 12774
_reflns_number_total 17978
_reflns_threshold_expression >2sigma(I)
_cod_data_source_file ic801713v_si_001_2.cif
_cod_data_source_block xp7ffmi
_cod_depositor_comments
;
The following automatic conversions were performed:
'_symmetry_cell_setting' value 'Orthorhombic' changed to 'orthorhombic'
according to '/home/saulius/struct/CIF-dictionaries/cif_core.dic'
dictionary named 'cif_core.dic' version 2.4.1 from 2010-06-29.

Automatic conversion script
Id: cif_fix_enum 1527 2010-12-29 10:47:43Z saulius 
;
_cod_database_code 4301668

loop_
_symmetry_equiv_pos_as_xyz
'x, y, z'
'-x+1/2, -y, z+1/2'
'-x, y+1/2, -z+1/2'
'x+1/2, -y+1/2, -z'
'-x, -y, -z'
'x-1/2, y, -z-1/2'
'x, -y-1/2, z-1/2'
'-x-1/2, y-1/2, z'

loop_
_atom_site_label
_atom_site_type_symbol
_atom_site_fract_x
_atom_site_fract_y
_atom_site_fract_z
_atom_site_U_iso_or_equiv
_atom_site_adp_type
_atom_site_occupancy
_atom_site_symmetry_multiplicity
_atom_site_calc_flag
_atom_site_refinement_flags
_atom_site_disorder_assembly
_atom_site_disorder_group
Sn1 Sn 0.093831(7) 0.275962(9) 0.223673(5) 0.01647(5) Uani 1 1 d D . .
Sn2 Sn -0.052512(7) 0.228779(8) 0.035917(5) 0.01631(5) Uani 1 1 d . A .
Ge1 Ge -0.025318(11) 0.271561(13) 0.110226(8) 0.01363(6) Uani 1 1 d . . .
Ge2 Ge 0.083926(11) 0.254978(13) 0.142467(8) 0.01514(6) Uani 1 1 d . A .
N1 N 0.04403(9) 0.31461(11) 0.11224(7) 0.0215(5) Uani 1 1 d . A .
H1A H 0.0513(16) 0.3567(18) 0.1073(12) 0.073(13) Uiso 1 1 d . . .
N2 N 0.01671(10) 0.20769(12) 0.13596(8) 0.0247(6) Uani 1 1 d . A .
H2A H 0.005(2) 0.173(3) 0.1483(18) 0.15(2) Uiso 1 1 d . . .
C1 C 0.14617(10) 0.22111(12) 0.10543(8) 0.0154(5) Uani 1 1 d . . .
C2 C 0.15602(11) 0.15467(12) 0.10290(8) 0.0176(6) Uani 1 1 d . A .
C3 C 0.18868(12) 0.13033(13) 0.07015(9) 0.0229(6) Uani 1 1 d . . .
H3 H 0.1948 0.0859 0.0683 0.027 Uiso 1 1 calc R A .
C4 C 0.21215(12) 0.16944(13) 0.04040(9) 0.0246(6) Uani 1 1 d . A .
H4 H 0.2318 0.1520 0.0172 0.029 Uiso 1 1 calc R . .
C5 C 0.20683(11) 0.23442(13) 0.04462(8) 0.0208(6) Uani 1 1 d . . .
H5 H 0.2254 0.2614 0.0251 0.025 Uiso 1 1 calc R A .
C6 C 0.17484(11) 0.26130(12) 0.07689(8) 0.0164(6) Uani 1 1 d . A .
C7 C 0.13960(11) 0.10876(12) 0.13671(8) 0.0179(6) Uani 1 1 d . . .
C8 C 0.17607(12) 0.10479(12) 0.17177(9) 0.0217(6) Uani 1 1 d . A .
C9 C 0.16469(12) 0.05927(13) 0.20213(9) 0.0247(6) Uani 1 1 d . . .
H9 H 0.1889 0.0568 0.2259 0.030 Uiso 1 1 calc R A .
C10 C 0.11905(12) 0.01803(13) 0.19818(9) 0.0245(6) Uani 1 1 d . A .
H10 H 0.1112 -0.0119 0.2195 0.029 Uiso 1 1 calc R . .
C11 C 0.08446(12) 0.02004(12) 0.16311(9) 0.0215(6) Uani 1 1 d . . .
H11 H 0.0533 -0.0091 0.1604 0.026 Uiso 1 1 calc R A .
C12 C 0.09466(12) 0.06424(12) 0.13169(8) 0.0194(6) Uani 1 1 d . A .
C13 C 0.17812(10) 0.33288(12) 0.07949(8) 0.0160(5) Uani 1 1 d . . .
C14 C 0.21902(10) 0.36139(13) 0.10648(8) 0.0186(6) Uani 1 1 d . A .
C15 C 0.22700(11) 0.42700(13) 0.10424(9) 0.0209(6) Uani 1 1 d . . .
H15 H 0.2547 0.4465 0.1219 0.025 Uiso 1 1 calc R A .
C16 C 0.19576(12) 0.46405(13) 0.07710(9) 0.0244(6) Uani 1 1 d . A .
H16 H 0.2017 0.5086 0.0763 0.029 Uiso 1 1 calc R . .
C17 C 0.15571(11) 0.43585(12) 0.05102(9) 0.0208(6) Uani 1 1 d . . .
H17 H 0.1339 0.4615 0.0325 0.025 Uiso 1 1 calc R A .
C18 C 0.14682(11) 0.37045(12) 0.05141(8) 0.0181(6) Uani 1 1 d . A .
C19 C 0.23132(12) 0.14419(14) 0.17515(10) 0.0293(7) Uani 1 1 d . . .
H19 H 0.2280 0.1801 0.1551 0.035 Uiso 1 1 calc R A .
C20 C 0.24130(13) 0.17231(15) 0.21793(11) 0.0396(9) Uani 1 1 d . A .
H20A H 0.2066 0.1956 0.2267 0.059 Uiso 1 1 calc R . .
H20B H 0.2745 0.2013 0.2170 0.059 Uiso 1 1 calc R . .
H20C H 0.2493 0.1382 0.2377 0.059 Uiso 1 1 calc R . .
C21 C 0.28363(13) 0.10414(17) 0.16223(10) 0.0380(8) Uani 1 1 d . A .
H21A H 0.3188 0.1302 0.1633 0.057 Uiso 1 1 calc R . .
H21B H 0.2779 0.0885 0.1339 0.057 Uiso 1 1 calc R . .
H21C H 0.2877 0.0681 0.1812 0.057 Uiso 1 1 calc R . .
C22 C 0.06014(12) 0.05848(13) 0.09147(9) 0.0234(6) Uani 1 1 d . . .
H22 H 0.0670 0.0976 0.0746 0.028 Uiso 1 1 calc R A .
C23 C -0.00510(12) 0.05047(14) 0.09734(10) 0.0306(7) Uani 1 1 d . A .
H23A H -0.0126 0.0129 0.1144 0.046 Uiso 1 1 calc R . .
H23B H -0.0237 0.0452 0.0702 0.046 Uiso 1 1 calc R . .
H23C H -0.0209 0.0881 0.1111 0.046 Uiso 1 1 calc R . .
C24 C 0.08304(13) 0.00107(14) 0.06684(9) 0.0311(7) Uani 1 1 d . A .
H24A H 0.0729 -0.0381 0.0815 0.047 Uiso 1 1 calc R . .
H24B H 0.1253 0.0041 0.0642 0.047 Uiso 1 1 calc R . .
H24C H 0.0655 0.0007 0.0392 0.047 Uiso 1 1 calc R . .
C25 C 0.25584(11) 0.32233(14) 0.13636(9) 0.0235(6) Uani 1 1 d . . .
H25 H 0.2301 0.2897 0.1493 0.028 Uiso 1 1 calc R A .
C26 C 0.28299(12) 0.36146(15) 0.17135(9) 0.0288(7) Uani 1 1 d . A .
H26A H 0.3151 0.3868 0.1603 0.043 Uiso 1 1 calc R . .
H26B H 0.2976 0.3329 0.1929 0.043 Uiso 1 1 calc R . .
H26C H 0.2536 0.3897 0.1832 0.043 Uiso 1 1 calc R . .
C27 C 0.30496(13) 0.28723(16) 0.11370(10) 0.0406(9) Uani 1 1 d . A .
H27A H 0.3288 0.3179 0.0985 0.061 Uiso 1 1 calc R . .
H27B H 0.2883 0.2566 0.0942 0.061 Uiso 1 1 calc R . .
H27C H 0.3291 0.2648 0.1340 0.061 Uiso 1 1 calc R . .
C28 C 0.10562(11) 0.34150(13) 0.01946(9) 0.0216(6) Uani 1 1 d . . .
H28 H 0.0977 0.2968 0.0280 0.026 Uiso 1 1 calc R A .
C29 C 0.13410(13) 0.33968(14) -0.02354(9) 0.0303(7) Uani 1 1 d . A .
H29A H 0.1072 0.3207 -0.0435 0.046 Uiso 1 1 calc R . .
H29B H 0.1696 0.3142 -0.0223 0.046 Uiso 1 1 calc R . .
H29C H 0.1437 0.3829 -0.0323 0.046 Uiso 1 1 calc R . .
C30 C 0.04767(11) 0.37574(14) 0.01664(9) 0.0263(7) Uani 1 1 d . A .
H30A H 0.0542 0.4202 0.0091 0.039 Uiso 1 1 calc R . .
H30B H 0.0280 0.3737 0.0435 0.039 Uiso 1 1 calc R . .
H30C H 0.0235 0.3554 -0.0045 0.039 Uiso 1 1 calc R . .
C31 C -0.08154(10) 0.31381(11) 0.14814(8) 0.0134(5) Uani 1 1 d . A .
C32 C -0.12002(10) 0.27778(12) 0.17335(8) 0.0139(5) Uani 1 1 d . . .
C33 C -0.14796(10) 0.30657(12) 0.20690(8) 0.0166(6) Uani 1 1 d . A .
H33 H -0.1724 0.2818 0.2242 0.020 Uiso 1 1 calc R . .
C34 C -0.14076(11) 0.37033(13) 0.21535(8) 0.0188(6) Uani 1 1 d . . .
H34 H -0.1578 0.3886 0.2393 0.023 Uiso 1 1 calc R A .
C35 C -0.10847(11) 0.40702(13) 0.18846(8) 0.0181(6) Uani 1 1 d . A .
H35 H -0.1058 0.4514 0.1931 0.022 Uiso 1 1 calc R . .
C36 C -0.07962(10) 0.38023(12) 0.15447(8) 0.0142(5) Uani 1 1 d . . .
C37 C -0.14114(10) 0.21208(12) 0.16197(8) 0.0151(5) Uani 1 1 d . A .
C38 C -0.11940(11) 0.15653(13) 0.18010(8) 0.0184(6) Uani 1 1 d . . .
C39 C -0.14538(12) 0.09843(13) 0.16998(9) 0.0233(6) Uani 1 1 d . A .
H39 H -0.1303 0.0604 0.1816 0.028 Uiso 1 1 calc R . .
C40 C -0.19230(12) 0.09531(13) 0.14358(9) 0.0242(6) Uani 1 1 d . . .
H40 H -0.2091 0.0555 0.1369 0.029 Uiso 1 1 calc R A .
C41 C -0.21492(12) 0.15044(13) 0.12686(9) 0.0220(6) Uani 1 1 d . A .
H41 H -0.2477 0.1481 0.1091 0.026 Uiso 1 1 calc R . .
C42 C -0.19030(11) 0.20924(12) 0.13560(8) 0.0173(6) Uani 1 1 d . . .
C43 C -0.05341(11) 0.42659(11) 0.12369(8) 0.0145(5) Uani 1 1 d . A .
C44 C -0.08570(11) 0.44444(12) 0.08827(8) 0.0167(5) Uani 1 1 d . . .
C45 C -0.06196(12) 0.48814(13) 0.06091(9) 0.0237(6) Uani 1 1 d . A .
H45 H -0.0832 0.4999 0.0369 0.028 Uiso 1 1 calc R . .
C46 C -0.00809(12) 0.51487(13) 0.06779(9) 0.0266(7) Uani 1 1 d . . .
H46 H 0.0077 0.5439 0.0483 0.032 Uiso 1 1 calc R A .
C47 C 0.02254(12) 0.49938(13) 0.10294(9) 0.0223(6) Uani 1 1 d . A .
H47 H 0.0592 0.5186 0.1078 0.027 Uiso 1 1 calc R . .
C48 C 0.00085(11) 0.45586(11) 0.13167(8) 0.0153(5) Uani 1 1 d . . .
C49 C -0.07147(11) 0.15745(12) 0.21260(8) 0.0180(6) Uani 1 1 d . A .
H49 H -0.0468 0.1957 0.2075 0.022 Uiso 1 1 calc R . .
C50 C -0.09681(12) 0.16285(15) 0.25650(9) 0.0277(7) Uani 1 1 d . . .
H50A H -0.1197 0.2018 0.2587 0.042 Uiso 1 1 calc R A .
H50B H -0.0652 0.1640 0.2768 0.042 Uiso 1 1 calc R . .
H50C H -0.1217 0.1262 0.2621 0.042 Uiso 1 1 calc R . .
C51 C -0.03248(12) 0.09908(13) 0.21054(9) 0.0266(7) Uani 1 1 d . . .
H51A H -0.0548 0.0614 0.2183 0.040 Uiso 1 1 calc R A .
H51B H 0.0001 0.1043 0.2297 0.040 Uiso 1 1 calc R . .
H51C H -0.0177 0.0941 0.1822 0.040 Uiso 1 1 calc R . .
C52 C -0.21994(11) 0.26840(13) 0.11829(8) 0.0187(6) Uani 1 1 d . A .
H52 H -0.1961 0.3060 0.1264 0.022 Uiso 1 1 calc R . .
C53 C -0.28010(12) 0.27606(15) 0.13785(9) 0.0296(7) Uani 1 1 d . . .
H53A H -0.2971 0.3164 0.1289 0.044 Uiso 1 1 calc R A .
H53B H -0.2765 0.2757 0.1681 0.044 Uiso 1 1 calc R . .
H53C H -0.3051 0.2410 0.1290 0.044 Uiso 1 1 calc R . .
C54 C -0.22453(12) 0.26760(13) 0.07121(8) 0.0244(6) Uani 1 1 d . . .
H54A H -0.1856 0.2660 0.0591 0.037 Uiso 1 1 calc R A .
H54B H -0.2444 0.3061 0.0618 0.037 Uiso 1 1 calc R . .
H54C H -0.2466 0.2302 0.0624 0.037 Uiso 1 1 calc R . .
C55 C -0.14742(11) 0.42028(13) 0.08052(9) 0.0236(6) Uani 1 1 d . A .
H55 H -0.1481 0.3739 0.0868 0.028 Uiso 1 1 calc R . .
C56 C -0.16823(12) 0.42937(13) 0.03596(9) 0.0267(7) Uani 1 1 d . . .
H56A H -0.2052 0.4073 0.0321 0.040 Uiso 1 1 calc R A .
H56B H -0.1394 0.4119 0.0168 0.040 Uiso 1 1 calc R . .
H56C H -0.1734 0.4747 0.0304 0.040 Uiso 1 1 calc R . .
C57 C -0.19165(13) 0.45241(19) 0.10845(10) 0.0435(9) Uani 1 1 d . . .
H57A H -0.1906 0.4983 0.1038 0.065 Uiso 1 1 calc R A .
H57B H -0.1824 0.4434 0.1375 0.065 Uiso 1 1 calc R . .
H57C H -0.2305 0.4363 0.1020 0.065 Uiso 1 1 calc R . .
C58 C 0.03493(11) 0.44231(12) 0.17079(8) 0.0165(6) Uani 1 1 d . A .
H58 H 0.0232 0.3995 0.1811 0.020 Uiso 1 1 calc R . .
C59 C 0.10068(11) 0.44189(13) 0.16469(9) 0.0203(6) Uani 1 1 d . . .
H59A H 0.1106 0.4138 0.1415 0.030 Uiso 1 1 calc R A .
H59B H 0.1195 0.4266 0.1900 0.030 Uiso 1 1 calc R . .
H59C H 0.1141 0.4850 0.1586 0.030 Uiso 1 1 calc R . .
C60 C 0.02083(12) 0.49076(13) 0.20489(9) 0.0237(6) Uani 1 1 d . . .
H60A H 0.0325 0.5332 0.1957 0.036 Uiso 1 1 calc R A .
H60B H 0.0419 0.4797 0.2303 0.036 Uiso 1 1 calc R . .
H60C H -0.0209 0.4904 0.2104 0.036 Uiso 1 1 calc R . .
C61 C 0.16576(11) 0.33240(12) 0.24651(8) 0.0193(6) Uani 1 1 d . A .
H61A H 0.1969 0.3035 0.2561 0.023 Uiso 1 1 calc R . .
H61B H 0.1815 0.3579 0.2233 0.023 Uiso 1 1 calc R . .
C62 C 0.14949(11) 0.37707(13) 0.28217(8) 0.0205(6) Uani 1 1 d . . .
H62A H 0.1167 0.4040 0.2730 0.025 Uiso 1 1 calc R A .
H62B H 0.1356 0.3511 0.3057 0.025 Uiso 1 1 calc R . .
C63 C 0.19825(12) 0.42038(13) 0.29769(9) 0.0264(7) Uani 1 1 d . A .
H63A H 0.1854 0.4413 0.3236 0.032 Uiso 1 1 calc R . .
H63B H 0.2324 0.3939 0.3045 0.032 Uiso 1 1 calc R . .
C64 C 0.21661(15) 0.47115(15) 0.26681(10) 0.0380(8) Uani 1 1 d . . .
H64A H 0.2333 0.4509 0.2422 0.057 Uiso 1 1 calc R A .
H64B H 0.2456 0.4989 0.2796 0.057 Uiso 1 1 calc R . .
H64C H 0.1827 0.4963 0.2587 0.057 Uiso 1 1 calc R . .
C65 C 0.01561(11) 0.32156(13) 0.24679(8) 0.0207(6) Uani 1 1 d . A .
H65A H 0.0183 0.3678 0.2419 0.025 Uiso 1 1 calc R . .
H65B H -0.0183 0.3055 0.2312 0.025 Uiso 1 1 calc R . .
C66 C 0.00630(11) 0.30945(13) 0.29308(8) 0.0207(6) Uani 1 1 d . . .
H66A H -0.0005 0.2636 0.2974 0.025 Uiso 1 1 calc R A .
H66B H 0.0421 0.3210 0.3082 0.025 Uiso 1 1 calc R . .
C67 C -0.04432(13) 0.34637(15) 0.31127(9) 0.0307(7) Uani 1 1 d . A .
H67A H -0.0810 0.3264 0.3022 0.037 Uiso 1 1 calc R . .
H67B H -0.0436 0.3901 0.3002 0.037 Uiso 1 1 calc R . .
C68 C -0.04319(13) 0.34903(14) 0.35845(9) 0.0294(7) Uani 1 1 d . . .
H68A H -0.0416 0.3059 0.3696 0.044 Uiso 1 1 calc R A .
H68B H -0.0783 0.3702 0.3685 0.044 Uiso 1 1 calc R . .
H68C H -0.0090 0.3728 0.3676 0.044 Uiso 1 1 calc R . .
C69 C 0.02756(11) 0.19388(12) 0.00904(8) 0.0183(6) Uani 1 1 d . . .
H69A H 0.0441 0.2271 -0.0091 0.022 Uiso 1 1 calc R A .
H69B H 0.0557 0.1857 0.0316 0.022 Uiso 1 1 calc R . .
C70 C 0.01962(11) 0.13286(13) -0.01634(9) 0.0240(6) Uani 1 1 d . A .
H70A H -0.0012 0.1013 0.0008 0.029 Uiso 1 1 calc R . .
H70B H -0.0049 0.1423 -0.0408 0.029 Uiso 1 1 calc R . .
C71 C 0.07662(13) 0.10379(14) -0.03119(10) 0.0303(7) Uani 1 1 d . . .
H71A H 0.1011 0.0945 -0.0067 0.036 Uiso 1 1 calc R A .
H71B H 0.0681 0.0630 -0.0451 0.036 Uiso 1 1 calc R . .
C72 C 0.11066(14) 0.14551(17) -0.06081(11) 0.0415(9) Uani 1 1 d . A .
H72A H 0.0864 0.1561 -0.0848 0.062 Uiso 1 1 calc R . .
H72B H 0.1453 0.1228 -0.0702 0.062 Uiso 1 1 calc R . .
H72C H 0.1222 0.1846 -0.0466 0.062 Uiso 1 1 calc R . .
C73 C -0.11348(11) 0.15120(13) 0.03999(8) 0.0203(6) Uani 1 1 d . . .
H73A H -0.0918 0.1115 0.0453 0.024 Uiso 1 1 calc R A .
H73B H -0.1394 0.1586 0.0640 0.024 Uiso 1 1 calc R . .
C74 C -0.15054(12) 0.14232(14) 0.00119(9) 0.0279(7) Uani 1 1 d . A .
H74A H -0.1261 0.1243 -0.0211 0.034 Uiso 1 1 calc R . .
H74B H -0.1645 0.1843 -0.0082 0.034 Uiso 1 1 calc R . .
C75 C -0.20302(13) 0.09873(15) 0.00799(11) 0.0360(8) Uani 1 1 d . . .
H75A H -0.2297 0.1193 0.0279 0.043 Uiso 1 1 calc R A .
H75B H -0.2240 0.0941 -0.0186 0.043 Uiso 1 1 calc R . .
C76 C -0.18791(14) 0.03363(15) 0.02409(11) 0.0399(9) Uani 1 1 d . A .
H76A H -0.1592 0.0140 0.0057 0.060 Uiso 1 1 calc R . .
H76B H -0.2229 0.0074 0.0249 0.060 Uiso 1 1 calc R . .
H76C H -0.1717 0.0373 0.0521 0.060 Uiso 1 1 calc R . .
C77 C -0.08878(11) 0.29781(13) -0.00651(8) 0.0205(6) Uani 1 1 d . . .
H77A H -0.1316 0.2951 -0.0053 0.025 Uiso 1 1 calc R A .
H77B H -0.0775 0.3408 0.0029 0.025 Uiso 1 1 calc R . .
C78 C -0.06952(12) 0.28929(13) -0.05165(9) 0.0217(6) Uani 1 1 d . A .
H78A H -0.0266 0.2891 -0.0528 0.026 Uiso 1 1 calc R . .
H78B H -0.0832 0.2476 -0.0618 0.026 Uiso 1 1 calc R . .
C79 C -0.09232(12) 0.34107(13) -0.08048(9) 0.0230(6) Uani 1 1 d . . .
H79A H -0.1350 0.3372 -0.0825 0.028 Uiso 1 1 calc R A .
H79B H -0.0835 0.3830 -0.0682 0.028 Uiso 1 1 calc R . .
C80 C -0.06668(13) 0.33828(15) -0.12365(9) 0.0311(7) Uani 1 1 d . A .
H80A H -0.0243 0.3406 -0.1219 0.047 Uiso 1 1 calc R . .
H80B H -0.0812 0.3740 -0.1401 0.047 Uiso 1 1 calc R . .
H80C H -0.0780 0.2984 -0.1370 0.047 Uiso 1 1 calc R . .
C90 C 0.0857(6) 0.1843(4) 0.2531(3) 0.0194(10) Uani 0.54 1 d PDU A 1
H90A H 0.0439 0.1738 0.2549 0.023 Uiso 0.54 1 calc PR A 1
H90B H 0.1040 0.1523 0.2349 0.023 Uiso 0.54 1 calc PR A 1
C91 C 0.1117(4) 0.1778(3) 0.2961(2) 0.0174(15) Uani 0.54 1 d PD A 1
H91A H 0.1545 0.1786 0.2939 0.021 Uiso 0.54 1 calc PR A 1
H91B H 0.0996 0.2144 0.3133 0.021 Uiso 0.54 1 calc PR A 1
C92 C 0.0933(2) 0.1172(2) 0.31738(15) 0.0174(11) Uani 0.54 1 d PD A 1
H92A H 0.1065 0.0807 0.3005 0.021 Uiso 0.54 1 calc PR A 1
H92B H 0.0504 0.1158 0.3184 0.021 Uiso 0.54 1 calc PR A 1
C93 C 0.1170(2) 0.1097(3) 0.36158(16) 0.0316(15) Uani 0.54 1 d PD A 1
H93A H 0.1587 0.1011 0.3604 0.047 Uiso 0.54 1 calc PR A 1
H93B H 0.0973 0.0744 0.3754 0.047 Uiso 0.54 1 calc PR A 1
H93C H 0.1102 0.1489 0.3772 0.047 Uiso 0.54 1 calc PR A 1
C90A C 0.0950(12) 0.1887(8) 0.2595(7) 0.0194(10) Uani 0.26 1 d PDU A 2
H90C H 0.0555 0.1820 0.2708 0.023 Uiso 0.26 1 calc PR A 2
H90D H 0.1030 0.1534 0.2402 0.023 Uiso 0.26 1 calc PR A 2
C91A C 0.1374(5) 0.1838(6) 0.2951(4) 0.016(3) Uani 0.26 1 d PDU A 2
H91C H 0.1288 0.2179 0.3152 0.019 Uiso 0.26 1 calc PR A 2
H91D H 0.1770 0.1912 0.2843 0.019 Uiso 0.26 1 calc PR A 2
C92A C 0.1369(5) 0.1210(6) 0.3179(4) 0.040(3) Uani 0.26 1 d PDU A 2
H92C H 0.1374 0.0861 0.2974 0.048 Uiso 0.26 1 calc PR A 2
H92D H 0.1726 0.1176 0.3349 0.048 Uiso 0.26 1 calc PR A 2
C93A C 0.0851(5) 0.1128(4) 0.3457(3) 0.036(3) Uani 0.26 1 d PDU A 2
H93D H 0.0775 0.1526 0.3605 0.054 Uiso 0.26 1 calc PR A 2
H93E H 0.0927 0.0790 0.3658 0.054 Uiso 0.26 1 calc PR A 2
H93F H 0.0511 0.1016 0.3290 0.054 Uiso 0.26 1 calc PR A 2
C90B C 0.0915(5) 0.1867(4) 0.2585(3) 0.0194(10) Uani 0.20 1 d PRDU A 3
H90E H 0.0509 0.1720 0.2609 0.023 Uiso 0.20 1 calc PR A 3
H90F H 0.1138 0.1540 0.2433 0.023 Uiso 0.20 1 calc PR A 3
C91B C 0.1170(12) 0.1952(8) 0.3014(5) 0.0174(15) Uani 0.20 1 d PDU A 3
H91E H 0.1597 0.1979 0.2989 0.021 Uiso 0.20 1 calc PR A 3
H91F H 0.1032 0.2361 0.3128 0.021 Uiso 0.20 1 calc PR A 3
C92B C 0.1025(10) 0.1433(8) 0.3321(5) 0.052(6) Uani 0.20 1 d PDU A 3
H92E H 0.1174 0.1562 0.3596 0.063 Uiso 0.20 1 calc PR A 3
H92F H 0.0598 0.1405 0.3343 0.063 Uiso 0.20 1 calc PR A 3
C93B C 0.1255(11) 0.0783(8) 0.3225(8) 0.085(8) Uani 0.20 1 d PDU A 3
H93G H 0.1094 0.0636 0.2961 0.127 Uiso 0.20 1 calc PR A 3
H93H H 0.1142 0.0490 0.3447 0.127 Uiso 0.20 1 calc PR A 3
H93I H 0.1679 0.0799 0.3206 0.127 Uiso 0.20 1 calc PR A 3

loop_
_atom_site_aniso_label
_atom_site_aniso_U_11
_atom_site_aniso_U_22
_atom_site_aniso_U_33
_atom_site_aniso_U_23
_atom_site_aniso_U_13
_atom_site_aniso_U_12
Sn1 0.01883(9) 0.01895(9) 0.01164(9) -0.00130(8) -0.00142(7) 0.00189(8)
Sn2 0.01817(9) 0.01814(9) 0.01261(9) -0.00157(8) -0.00004(7) -0.00130(8)
Ge1 0.01423(13) 0.01482(13) 0.01185(13) -0.00096(11) 0.00099(10) -0.00131(11)
Ge2 0.01666(13) 0.01710(14) 0.01166(13) -0.00113(11) -0.00075(11) 0.00072(11)
N1 0.0177(11) 0.0217(13) 0.0251(13) 0.0033(11) -0.0014(10) -0.0010(10)
N2 0.0208(12) 0.0228(13) 0.0306(15) 0.0067(11) -0.0011(11) 0.0010(10)
C1 0.0179(12) 0.0167(13) 0.0117(13) -0.0018(11) -0.0033(10) 0.0014(10)
C2 0.0181(13) 0.0170(13) 0.0176(15) -0.0005(11) -0.0039(11) 0.0011(10)
C3 0.0298(16) 0.0171(14) 0.0219(16) -0.0030(12) -0.0014(13) 0.0038(12)
C4 0.0282(15) 0.0263(16) 0.0191(16) -0.0060(13) 0.0046(12) 0.0047(12)
C5 0.0204(14) 0.0234(15) 0.0186(15) 0.0009(12) 0.0023(11) 0.0000(11)
C6 0.0161(12) 0.0188(14) 0.0143(13) -0.0013(11) -0.0036(10) -0.0001(10)
C7 0.0225(14) 0.0131(13) 0.0181(15) -0.0021(11) 0.0000(11) 0.0062(11)
C8 0.0237(15) 0.0173(14) 0.0242(16) -0.0013(12) -0.0026(12) 0.0076(11)
C9 0.0309(16) 0.0221(15) 0.0210(16) 0.0012(12) -0.0096(13) 0.0069(12)
C10 0.0352(17) 0.0209(15) 0.0173(15) 0.0056(12) -0.0008(13) 0.0063(13)
C11 0.0279(15) 0.0147(13) 0.0218(16) 0.0016(11) -0.0009(12) 0.0012(12)
C12 0.0246(14) 0.0153(13) 0.0184(15) 0.0006(11) -0.0014(12) 0.0052(11)
C13 0.0152(13) 0.0188(13) 0.0140(14) -0.0019(11) 0.0048(10) -0.0021(10)
C14 0.0129(12) 0.0238(14) 0.0193(15) -0.0047(12) 0.0037(11) 0.0005(11)
C15 0.0144(13) 0.0245(15) 0.0240(16) -0.0076(12) 0.0035(12) -0.0054(11)
C16 0.0246(15) 0.0177(14) 0.0309(17) -0.0032(13) 0.0061(13) -0.0042(12)
C17 0.0193(14) 0.0185(14) 0.0246(16) 0.0043(12) 0.0020(12) -0.0007(11)
C18 0.0155(13) 0.0207(14) 0.0180(14) 0.0020(11) 0.0021(11) -0.0036(11)
C19 0.0286(16) 0.0268(16) 0.0325(18) 0.0070(14) -0.0129(14) 0.0020(13)
C20 0.0248(16) 0.0339(18) 0.060(2) -0.0199(17) -0.0149(16) 0.0080(14)
C21 0.0270(17) 0.059(2) 0.0281(19) -0.0080(17) 0.0018(14) -0.0023(16)
C22 0.0344(17) 0.0172(14) 0.0186(15) 0.0022(12) -0.0069(13) -0.0034(12)
C23 0.0333(17) 0.0262(16) 0.0322(18) 0.0003(14) -0.0127(14) -0.0011(13)
C24 0.0416(18) 0.0284(16) 0.0232(17) -0.0031(13) 0.0029(14) -0.0019(14)
C25 0.0198(14) 0.0281(15) 0.0226(16) -0.0050(13) -0.0056(12) 0.0012(12)
C26 0.0216(15) 0.0385(18) 0.0262(17) -0.0055(14) -0.0040(13) -0.0061(13)
C27 0.0267(16) 0.053(2) 0.042(2) -0.0204(17) -0.0128(15) 0.0195(15)
C28 0.0218(14) 0.0222(14) 0.0208(15) 0.0089(12) -0.0061(12) -0.0047(11)
C29 0.0330(17) 0.0346(18) 0.0234(17) 0.0019(14) -0.0035(13) -0.0022(14)
C30 0.0207(14) 0.0304(16) 0.0276(17) 0.0123(13) -0.0056(13) -0.0048(12)
C31 0.0114(12) 0.0170(13) 0.0119(13) 0.0017(10) -0.0014(10) -0.0002(10)
C32 0.0131(12) 0.0163(13) 0.0122(13) 0.0009(11) -0.0034(10) 0.0008(10)
C33 0.0129(13) 0.0235(15) 0.0135(13) 0.0032(11) 0.0022(10) -0.0008(11)
C34 0.0161(13) 0.0250(15) 0.0154(15) -0.0055(11) 0.0027(11) 0.0045(11)
C35 0.0179(13) 0.0171(14) 0.0192(15) -0.0033(11) -0.0034(11) 0.0019(11)
C36 0.0107(12) 0.0160(13) 0.0158(14) 0.0002(10) -0.0032(10) -0.0001(10)
C37 0.0144(12) 0.0183(14) 0.0126(13) 0.0002(10) 0.0031(10) -0.0039(10)
C38 0.0185(14) 0.0214(14) 0.0152(14) 0.0019(11) 0.0012(11) -0.0058(11)
C39 0.0258(15) 0.0172(14) 0.0270(16) 0.0059(12) 0.0001(13) -0.0039(12)
C40 0.0289(16) 0.0190(14) 0.0247(16) 0.0022(12) -0.0021(13) -0.0113(12)
C41 0.0195(14) 0.0257(15) 0.0208(15) 0.0013(12) -0.0011(11) -0.0041(12)
C42 0.0154(13) 0.0206(14) 0.0158(14) 0.0006(11) 0.0033(11) -0.0041(10)
C43 0.0174(13) 0.0104(12) 0.0157(14) -0.0006(10) 0.0009(10) 0.0030(10)
C44 0.0179(13) 0.0147(13) 0.0174(14) 0.0003(11) 0.0002(11) 0.0009(10)
C45 0.0238(15) 0.0227(15) 0.0245(16) 0.0079(12) -0.0082(12) 0.0015(12)
C46 0.0272(15) 0.0231(15) 0.0294(17) 0.0157(13) -0.0036(13) -0.0063(12)
C47 0.0200(14) 0.0202(14) 0.0269(16) 0.0069(12) -0.0052(12) -0.0041(11)
C48 0.0171(13) 0.0108(12) 0.0181(14) -0.0003(11) -0.0013(11) 0.0014(10)
C49 0.0185(13) 0.0174(13) 0.0182(15) 0.0029(11) -0.0006(11) -0.0007(11)
C50 0.0262(15) 0.0384(18) 0.0185(16) 0.0033(13) 0.0000(13) -0.0016(13)
C51 0.0309(16) 0.0236(15) 0.0254(16) 0.0049(13) -0.0022(13) 0.0038(13)
C52 0.0155(12) 0.0228(14) 0.0178(14) -0.0001(12) -0.0014(10) -0.0023(11)
C53 0.0237(15) 0.0394(18) 0.0258(17) -0.0003(15) 0.0033(12) 0.0025(14)
C54 0.0248(14) 0.0274(16) 0.0211(16) 0.0017(13) -0.0011(12) -0.0001(13)
C55 0.0174(14) 0.0254(15) 0.0281(17) 0.0078(13) -0.0072(12) -0.0021(11)
C56 0.0228(15) 0.0257(15) 0.0314(17) -0.0025(13) -0.0094(13) 0.0039(12)
C57 0.0190(16) 0.083(3) 0.0282(19) 0.0106(19) -0.0015(14) 0.0033(16)
C58 0.0189(13) 0.0133(13) 0.0173(14) 0.0007(11) -0.0031(11) 0.0002(10)
C59 0.0174(14) 0.0199(14) 0.0235(16) 0.0005(12) -0.0058(12) -0.0024(11)
C60 0.0243(15) 0.0202(14) 0.0267(17) -0.0034(12) -0.0046(13) 0.0013(12)
C61 0.0188(14) 0.0205(14) 0.0185(15) -0.0017(12) 0.0008(11) 0.0014(11)
C62 0.0198(14) 0.0219(15) 0.0199(15) 0.0007(12) -0.0007(11) -0.0008(11)
C63 0.0266(15) 0.0260(16) 0.0265(17) -0.0082(13) 0.0025(13) -0.0034(12)
C64 0.050(2) 0.0295(17) 0.035(2) -0.0107(15) 0.0167(16) -0.0139(15)
C65 0.0207(14) 0.0240(14) 0.0173(15) -0.0020(12) -0.0001(11) 0.0030(12)
C66 0.0196(14) 0.0234(15) 0.0191(15) -0.0019(12) 0.0013(11) 0.0006(11)
C67 0.0273(16) 0.0378(18) 0.0270(17) -0.0051(14) 0.0022(13) 0.0050(14)
C68 0.0337(17) 0.0300(17) 0.0243(17) -0.0026(13) 0.0083(13) -0.0022(13)
C69 0.0158(13) 0.0234(15) 0.0157(14) -0.0016(11) -0.0024(11) 0.0000(11)
C70 0.0228(15) 0.0253(15) 0.0239(16) -0.0050(12) 0.0023(12) -0.0036(12)
C71 0.0293(16) 0.0304(17) 0.0313(18) -0.0089(14) 0.0070(14) 0.0010(13)
C72 0.0303(18) 0.054(2) 0.040(2) -0.0096(18) 0.0142(15) -0.0015(16)
C73 0.0195(14) 0.0219(14) 0.0195(15) -0.0013(12) 0.0001(11) -0.0031(11)
C74 0.0281(16) 0.0257(16) 0.0300(18) -0.0041(13) -0.0071(13) -0.0014(13)
C75 0.0266(17) 0.0385(19) 0.043(2) -0.0149(16) -0.0058(15) -0.0066(14)
C76 0.0328(18) 0.0338(19) 0.053(2) -0.0102(16) 0.0156(16) -0.0124(15)
C77 0.0190(14) 0.0229(14) 0.0195(15) 0.0001(12) 0.0019(11) -0.0002(11)
C78 0.0228(14) 0.0217(14) 0.0207(15) 0.0015(12) -0.0004(12) -0.0006(11)
C79 0.0240(15) 0.0222(14) 0.0228(15) 0.0028(12) -0.0049(12) -0.0034(12)
C80 0.0350(17) 0.0324(17) 0.0259(17) 0.0081(14) -0.0042(14) -0.0070(14)
C90 0.019(3) 0.0191(16) 0.020(3) -0.0032(19) -0.0067(17) -0.0075(14)
C91 0.012(3) 0.012(4) 0.029(3) 0.003(3) -0.003(2) -0.004(3)
C92 0.018(3) 0.011(3) 0.023(3) -0.001(2) -0.002(2) -0.005(2)
C93 0.028(3) 0.037(3) 0.029(3) 0.029(3) -0.016(3) -0.017(3)
C90A 0.019(3) 0.0191(16) 0.020(3) -0.0032(19) -0.0067(17) -0.0075(14)
C91A 0.008(6) 0.019(5) 0.021(6) 0.009(4) -0.006(5) 0.004(5)
C92A 0.043(7) 0.033(6) 0.045(7) 0.004(6) -0.003(6) 0.007(6)
C93A 0.036(6) 0.030(6) 0.043(7) 0.013(6) 0.012(6) -0.007(5)
C90B 0.019(3) 0.0191(16) 0.020(3) -0.0032(19) -0.0067(17) -0.0075(14)
C91B 0.012(3) 0.012(4) 0.029(3) 0.003(3) -0.003(2) -0.004(3)
C92B 0.053(9) 0.049(9) 0.055(9) 0.004(8) 0.021(8) 0.002(8)
C93B 0.081(11) 0.084(11) 0.090(11) 0.003(9) -0.005(9) -0.009(9)

loop_
_atom_type_symbol
_atom_type_description
_atom_type_scat_dispersion_real
_atom_type_scat_dispersion_imag
_atom_type_scat_source
C C 0.0033 0.0016 'International Tables Vol C Tables 4.2.6.8 and 6.1.1.4'
H H 0.0000 0.0000 'International Tables Vol C Tables 4.2.6.8 and 6.1.1.4'
N N 0.0061 0.0033 'International Tables Vol C Tables 4.2.6.8 and 6.1.1.4'
Ge Ge 0.1547 1.8001 'International Tables Vol C Tables 4.2.6.8 and 6.1.1.4'
Sn Sn -0.6537 1.4246 'International Tables Vol C Tables 4.2.6.8 and 6.1.1.4'

loop_
_geom_angle_atom_site_label_1
_geom_angle_atom_site_label_2
_geom_angle_atom_site_label_3
_geom_angle
_geom_angle_site_symmetry_1
_geom_angle_site_symmetry_3
_geom_angle_publ_flag
C90 Sn1 C61 114.1(2) . . ?
C90 Sn1 C90A 8.2(5) . . ?
C61 Sn1 C90A 105.9(4) . . ?
C90 Sn1 C65 99.9(4) . . ?
C61 Sn1 C65 105.96(10) . . ?
C90A Sn1 C65 101.7(10) . . ?
C90 Sn1 C90B 5.9(4) . . ?
C61 Sn1 C90B 108.4(3) . . ?
C90A Sn1 C90B 2.5(6) . . ?
C65 Sn1 C90B 100.6(3) . . ?
C90 Sn1 Ge2 106.0(3) . . ?
C61 Sn1 Ge2 119.33(7) . . ?
C90A Sn1 Ge2 112.5(7) . . ?
C65 Sn1 Ge2 109.81(7) . . ?
C90B Sn1 Ge2 111.0(3) . . ?
C73 Sn2 C77 107.22(10) . . ?
C73 Sn2 C69 108.74(10) . . ?
C77 Sn2 C69 107.73(10) . . ?
C73 Sn2 Ge1 111.02(7) . . ?
C77 Sn2 Ge1 115.84(7) . . ?
C69 Sn2 Ge1 106.07(7) . . ?
N1 Ge1 N2 83.59(10) . . ?
N1 Ge1 C31 108.86(10) . . ?
N2 Ge1 C31 112.97(11) . . ?
N1 Ge1 Sn2 114.07(8) . . ?
N2 Ge1 Sn2 106.40(8) . . ?
C31 Ge1 Sn2 123.78(7) . . ?
N1 Ge1 Ge2 41.63(7) . . ?
N2 Ge1 Ge2 42.22(8) . . ?
C31 Ge1 Ge2 114.93(7) . . ?
Sn2 Ge1 Ge2 121.229(12) . . ?
N1 Ge2 N2 83.66(10) . . ?
N1 Ge2 C1 106.69(10) . . ?
N2 Ge2 C1 109.90(10) . . ?
N1 Ge2 Sn1 116.75(8) . . ?
N2 Ge2 Sn1 105.78(8) . . ?
C1 Ge2 Sn1 125.78(7) . . ?
N1 Ge2 Ge1 41.70(7) . . ?
N2 Ge2 Ge1 42.23(7) . . ?
C1 Ge2 Ge1 118.54(7) . . ?
Sn1 Ge2 Ge1 115.412(12) . . ?
Ge2 N1 Ge1 96.67(11) . . ?
Ge2 N1 H1A 132(2) . . ?
Ge1 N1 H1A 129(2) . . ?
Ge2 N2 Ge1 95.55(12) . . ?
Ge2 N2 H2A 131(4) . . ?
Ge1 N2 H2A 131(4) . . ?
C6 C1 C2 118.6(2) . . ?
C6 C1 Ge2 120.66(18) . . ?
C2 C1 Ge2 120.07(19) . . ?
C3 C2 C1 119.5(2) . . ?
C3 C2 C7 116.5(2) . . ?
C1 C2 C7 123.5(2) . . ?
C4 C3 C2 121.3(3) . . ?
C4 C3 H3 119.4 . . ?
C2 C3 H3 119.4 . . ?
C3 C4 C5 119.4(3) . . ?
C3 C4 H4 120.3 . . ?
C5 C4 H4 120.3 . . ?
C4 C5 C6 121.5(3) . . ?
C4 C5 H5 119.2 . . ?
C6 C5 H5 119.2 . . ?
C5 C6 C1 119.2(2) . . ?
C5 C6 C13 114.8(2) . . ?
C1 C6 C13 125.8(2) . . ?
C12 C7 C8 119.4(2) . . ?
C12 C7 C2 122.1(2) . . ?
C8 C7 C2 117.9(2) . . ?
C9 C8 C7 119.4(3) . . ?
C9 C8 C19 118.8(2) . . ?
C7 C8 C19 121.5(2) . . ?
C10 C9 C8 121.0(3) . . ?
C10 C9 H9 119.5 . . ?
C8 C9 H9 119.5 . . ?
C9 C10 C11 119.9(3) . . ?
C9 C10 H10 120.0 . . ?
C11 C10 H10 120.0 . . ?
C10 C11 C12 121.1(3) . . ?
C10 C11 H11 119.5 . . ?
C12 C11 H11 119.5 . . ?
C11 C12 C7 119.1(2) . . ?
C11 C12 C22 118.4(2) . . ?
C7 C12 C22 122.3(2) . . ?
C18 C13 C14 119.9(2) . . ?
C18 C13 C6 120.1(2) . . ?
C14 C13 C6 119.4(2) . . ?
C15 C14 C13 118.4(2) . . ?
C15 C14 C25 119.6(2) . . ?
C13 C14 C25 121.9(2) . . ?
C16 C15 C14 121.7(3) . . ?
C16 C15 H15 119.1 . . ?
C14 C15 H15 119.1 . . ?
C15 C16 C17 119.5(3) . . ?
C15 C16 H16 120.3 . . ?
C17 C16 H16 120.3 . . ?
C16 C17 C18 121.2(3) . . ?
C16 C17 H17 119.4 . . ?
C18 C17 H17 119.4 . . ?
C17 C18 C13 119.3(2) . . ?
C17 C18 C28 118.7(2) . . ?
C13 C18 C28 121.9(2) . . ?
C20 C19 C8 113.9(3) . . ?
C20 C19 C21 110.1(2) . . ?
C8 C19 C21 109.8(2) . . ?
C20 C19 H19 107.6 . . ?
C8 C19 H19 107.6 . . ?
C21 C19 H19 107.6 . . ?
C19 C20 H20A 109.5 . . ?
C19 C20 H20B 109.5 . . ?
H20A C20 H20B 109.5 . . ?
C19 C20 H20C 109.5 . . ?
H20A C20 H20C 109.5 . . ?
H20B C20 H20C 109.5 . . ?
C19 C21 H21A 109.5 . . ?
C19 C21 H21B 109.5 . . ?
H21A C21 H21B 109.5 . . ?
C19 C21 H21C 109.5 . . ?
H21A C21 H21C 109.5 . . ?
H21B C21 H21C 109.5 . . ?
C23 C22 C12 114.7(2) . . ?
C23 C22 C24 108.3(2) . . ?
C12 C22 C24 108.8(2) . . ?
C23 C22 H22 108.3 . . ?
C12 C22 H22 108.3 . . ?
C24 C22 H22 108.3 . . ?
C22 C23 H23A 109.5 . . ?
C22 C23 H23B 109.5 . . ?
H23A C23 H23B 109.5 . . ?
C22 C23 H23C 109.5 . . ?
H23A C23 H23C 109.5 . . ?
H23B C23 H23C 109.5 . . ?
C22 C24 H24A 109.5 . . ?
C22 C24 H24B 109.5 . . ?
H24A C24 H24B 109.5 . . ?
C22 C24 H24C 109.5 . . ?
H24A C24 H24C 109.5 . . ?
H24B C24 H24C 109.5 . . ?
C14 C25 C26 113.7(2) . . ?
C14 C25 C27 111.7(2) . . ?
C26 C25 C27 108.0(2) . . ?
C14 C25 H25 107.8 . . ?
C26 C25 H25 107.8 . . ?
C27 C25 H25 107.8 . . ?
C25 C26 H26A 109.5 . . ?
C25 C26 H26B 109.5 . . ?
H26A C26 H26B 109.5 . . ?
C25 C26 H26C 109.5 . . ?
H26A C26 H26C 109.5 . . ?
H26B C26 H26C 109.5 . . ?
C25 C27 H27A 109.5 . . ?
C25 C27 H27B 109.5 . . ?
H27A C27 H27B 109.5 . . ?
C25 C27 H27C 109.5 . . ?
H27A C27 H27C 109.5 . . ?
H27B C27 H27C 109.5 . . ?
C30 C28 C18 113.4(2) . . ?
C30 C28 C29 109.5(2) . . ?
C18 C28 C29 110.7(2) . . ?
C30 C28 H28 107.7 . . ?
C18 C28 H28 107.7 . . ?
C29 C28 H28 107.7 . . ?
C28 C29 H29A 109.5 . . ?
C28 C29 H29B 109.5 . . ?
H29A C29 H29B 109.5 . . ?
C28 C29 H29C 109.5 . . ?
H29A C29 H29C 109.5 . . ?
H29B C29 H29C 109.5 . . ?
C28 C30 H30A 109.5 . . ?
C28 C30 H30B 109.5 . . ?
H30A C30 H30B 109.5 . . ?
C28 C30 H30C 109.5 . . ?
H30A C30 H30C 109.5 . . ?
H30B C30 H30C 109.5 . . ?
C36 C31 C32 117.7(2) . . ?
C36 C31 Ge1 120.69(18) . . ?
C32 C31 Ge1 121.15(18) . . ?
C33 C32 C31 119.8(2) . . ?
C33 C32 C37 115.9(2) . . ?
C31 C32 C37 123.4(2) . . ?
C34 C33 C32 121.3(2) . . ?
C34 C33 H33 119.3 . . ?
C32 C33 H33 119.3 . . ?
C35 C34 C33 119.1(2) . . ?
C35 C34 H34 120.4 . . ?
C33 C34 H34 120.4 . . ?
C34 C35 C36 121.4(2) . . ?
C34 C35 H35 119.3 . . ?
C36 C35 H35 119.3 . . ?
C35 C36 C31 119.8(2) . . ?
C35 C36 C43 116.1(2) . . ?
C31 C36 C43 123.7(2) . . ?
C38 C37 C42 120.0(2) . . ?
C38 C37 C32 123.3(2) . . ?
C42 C37 C32 116.2(2) . . ?
C37 C38 C39 118.7(2) . . ?
C37 C38 C49 122.4(2) . . ?
C39 C38 C49 118.8(2) . . ?
C40 C39 C38 121.4(3) . . ?
C40 C39 H39 119.3 . . ?
C38 C39 H39 119.3 . . ?
C39 C40 C41 119.8(3) . . ?
C39 C40 H40 120.1 . . ?
C41 C40 H40 120.1 . . ?
C40 C41 C42 121.0(3) . . ?
C40 C41 H41 119.5 . . ?
C42 C41 H41 119.5 . . ?
C41 C42 C37 119.0(2) . . ?
C41 C42 C52 118.1(2) . . ?
C37 C42 C52 122.8(2) . . ?
C44 C43 C48 119.7(2) . . ?
C44 C43 C36 119.3(2) . . ?
C48 C43 C36 120.8(2) . . ?
C45 C44 C43 118.8(2) . . ?
C45 C44 C55 118.9(2) . . ?
C43 C44 C55 122.2(2) . . ?
C46 C45 C44 121.5(3) . . ?
C46 C45 H45 119.2 . . ?
C44 C45 H45 119.2 . . ?
C47 C46 C45 119.8(3) . . ?
C47 C46 H46 120.1 . . ?
C45 C46 H46 120.1 . . ?
C46 C47 C48 121.3(2) . . ?
C46 C47 H47 119.4 . . ?
C48 C47 H47 119.4 . . ?
C47 C48 C43 118.8(2) . . ?
C47 C48 C58 119.4(2) . . ?
C43 C48 C58 121.8(2) . . ?
C38 C49 C51 112.8(2) . . ?
C38 C49 C50 111.0(2) . . ?
C51 C49 C50 108.9(2) . . ?
C38 C49 H49 108.0 . . ?
C51 C49 H49 108.0 . . ?
C50 C49 H49 108.0 . . ?
C49 C50 H50A 109.5 . . ?
C49 C50 H50B 109.5 . . ?
H50A C50 H50B 109.5 . . ?
C49 C50 H50C 109.5 . . ?
H50A C50 H50C 109.5 . . ?
H50B C50 H50C 109.5 . . ?
C49 C51 H51A 109.5 . . ?
C49 C51 H51B 109.5 . . ?
H51A C51 H51B 109.5 . . ?
C49 C51 H51C 109.5 . . ?
H51A C51 H51C 109.5 . . ?
H51B C51 H51C 109.5 . . ?
C54 C52 C42 112.7(2) . . ?
C54 C52 C53 110.4(2) . . ?
C42 C52 C53 109.9(2) . . ?
C54 C52 H52 107.9 . . ?
C42 C52 H52 107.9 . . ?
C53 C52 H52 107.9 . . ?
C52 C53 H53A 109.5 . . ?
C52 C53 H53B 109.5 . . ?
H53A C53 H53B 109.5 . . ?
C52 C53 H53C 109.5 . . ?
H53A C53 H53C 109.5 . . ?
H53B C53 H53C 109.5 . . ?
C52 C54 H54A 109.5 . . ?
C52 C54 H54B 109.5 . . ?
H54A C54 H54B 109.5 . . ?
C52 C54 H54C 109.5 . . ?
H54A C54 H54C 109.5 . . ?
H54B C54 H54C 109.5 . . ?
C57 C55 C56 106.9(2) . . ?
C57 C55 C44 112.2(2) . . ?
C56 C55 C44 113.8(2) . . ?
C57 C55 H55 107.9 . . ?
C56 C55 H55 107.9 . . ?
C44 C55 H55 107.9 . . ?
C55 C56 H56A 109.5 . . ?
C55 C56 H56B 109.5 . . ?
H56A C56 H56B 109.5 . . ?
C55 C56 H56C 109.5 . . ?
H56A C56 H56C 109.5 . . ?
H56B C56 H56C 109.5 . . ?
C55 C57 H57A 109.5 . . ?
C55 C57 H57B 109.5 . . ?
H57A C57 H57B 109.5 . . ?
C55 C57 H57C 109.5 . . ?
H57A C57 H57C 109.5 . . ?
H57B C57 H57C 109.5 . . ?
C48 C58 C59 114.1(2) . . ?
C48 C58 C60 111.2(2) . . ?
C59 C58 C60 107.8(2) . . ?
C48 C58 H58 107.8 . . ?
C59 C58 H58 107.8 . . ?
C60 C58 H58 107.8 . . ?
C58 C59 H59A 109.5 . . ?
C58 C59 H59B 109.5 . . ?
H59A C59 H59B 109.5 . . ?
C58 C59 H59C 109.5 . . ?
H59A C59 H59C 109.5 . . ?
H59B C59 H59C 109.5 . . ?
C58 C60 H60A 109.5 . . ?
C58 C60 H60B 109.5 . . ?
H60A C60 H60B 109.5 . . ?
C58 C60 H60C 109.5 . . ?
H60A C60 H60C 109.5 . . ?
H60B C60 H60C 109.5 . . ?
C62 C61 Sn1 113.85(17) . . ?
C62 C61 H61A 108.8 . . ?
Sn1 C61 H61A 108.8 . . ?
C62 C61 H61B 108.8 . . ?
Sn1 C61 H61B 108.8 . . ?
H61A C61 H61B 107.7 . . ?
C63 C62 C61 115.6(2) . . ?
C63 C62 H62A 108.4 . . ?
C61 C62 H62A 108.4 . . ?
C63 C62 H62B 108.4 . . ?
C61 C62 H62B 108.4 . . ?
H62A C62 H62B 107.5 . . ?
C64 C63 C62 114.2(3) . . ?
C64 C63 H63A 108.7 . . ?
C62 C63 H63A 108.7 . . ?
C64 C63 H63B 108.7 . . ?
C62 C63 H63B 108.7 . . ?
H63A C63 H63B 107.6 . . ?
C63 C64 H64A 109.5 . . ?
C63 C64 H64B 109.5 . . ?
H64A C64 H64B 109.5 . . ?
C63 C64 H64C 109.5 . . ?
H64A C64 H64C 109.5 . . ?
H64B C64 H64C 109.5 . . ?
C66 C65 Sn1 112.15(17) . . ?
C66 C65 H65A 109.2 . . ?
Sn1 C65 H65A 109.2 . . ?
C66 C65 H65B 109.2 . . ?
Sn1 C65 H65B 109.2 . . ?
H65A C65 H65B 107.9 . . ?
C67 C66 C65 113.5(2) . . ?
C67 C66 H66A 108.9 . . ?
C65 C66 H66A 108.9 . . ?
C67 C66 H66B 108.9 . . ?
C65 C66 H66B 108.9 . . ?
H66A C66 H66B 107.7 . . ?
C66 C67 C68 113.0(2) . . ?
C66 C67 H67A 109.0 . . ?
C68 C67 H67A 109.0 . . ?
C66 C67 H67B 109.0 . . ?
C68 C67 H67B 109.0 . . ?
H67A C67 H67B 107.8 . . ?
C67 C68 H68A 109.5 . . ?
C67 C68 H68B 109.5 . . ?
H68A C68 H68B 109.5 . . ?
C67 C68 H68C 109.5 . . ?
H68A C68 H68C 109.5 . . ?
H68B C68 H68C 109.5 . . ?
C70 C69 Sn2 113.32(17) . . ?
C70 C69 H69A 108.9 . . ?
Sn2 C69 H69A 108.9 . . ?
C70 C69 H69B 108.9 . . ?
Sn2 C69 H69B 108.9 . . ?
H69A C69 H69B 107.7 . . ?
C71 C70 C69 113.6(2) . . ?
C71 C70 H70A 108.8 . . ?
C69 C70 H70A 108.8 . . ?
C71 C70 H70B 108.8 . . ?
C69 C70 H70B 108.8 . . ?
H70A C70 H70B 107.7 . . ?
C72 C71 C70 114.2(3) . . ?
C72 C71 H71A 108.7 . . ?
C70 C71 H71A 108.7 . . ?
C72 C71 H71B 108.7 . . ?
C70 C71 H71B 108.7 . . ?
H71A C71 H71B 107.6 . . ?
C71 C72 H72A 109.5 . . ?
C71 C72 H72B 109.5 . . ?
H72A C72 H72B 109.5 . . ?
C71 C72 H72C 109.5 . . ?
H72A C72 H72C 109.5 . . ?
H72B C72 H72C 109.5 . . ?
C74 C73 Sn2 114.04(18) . . ?
C74 C73 H73A 108.7 . . ?
Sn2 C73 H73A 108.7 . . ?
C74 C73 H73B 108.7 . . ?
Sn2 C73 H73B 108.7 . . ?
H73A C73 H73B 107.6 . . ?
C73 C74 C75 113.4(3) . . ?
C73 C74 H74A 108.9 . . ?
C75 C74 H74A 108.9 . . ?
C73 C74 H74B 108.9 . . ?
C75 C74 H74B 108.9 . . ?
H74A C74 H74B 107.7 . . ?
C76 C75 C74 114.3(3) . . ?
C76 C75 H75A 108.7 . . ?
C74 C75 H75A 108.7 . . ?
C76 C75 H75B 108.7 . . ?
C74 C75 H75B 108.7 . . ?
H75A C75 H75B 107.6 . . ?
C75 C76 H76A 109.5 . . ?
C75 C76 H76B 109.5 . . ?
H76A C76 H76B 109.5 . . ?
C75 C76 H76C 109.5 . . ?
H76A C76 H76C 109.5 . . ?
H76B C76 H76C 109.5 . . ?
C78 C77 Sn2 114.15(17) . . ?
C78 C77 H77A 108.7 . . ?
Sn2 C77 H77A 108.7 . . ?
C78 C77 H77B 108.7 . . ?
Sn2 C77 H77B 108.7 . . ?
H77A C77 H77B 107.6 . . ?
C79 C78 C77 113.2(2) . . ?
C79 C78 H78A 108.9 . . ?
C77 C78 H78A 108.9 . . ?
C79 C78 H78B 108.9 . . ?
C77 C78 H78B 108.9 . . ?
H78A C78 H78B 107.7 . . ?
C80 C79 C78 113.4(2) . . ?
C80 C79 H79A 108.9 . . ?
C78 C79 H79A 108.9 . . ?
C80 C79 H79B 108.9 . . ?
C78 C79 H79B 108.9 . . ?
H79A C79 H79B 107.7 . . ?
C79 C80 H80A 109.5 . . ?
C79 C80 H80B 109.5 . . ?
H80A C80 H80B 109.5 . . ?
C79 C80 H80C 109.5 . . ?
H80A C80 H80C 109.5 . . ?
H80B C80 H80C 109.5 . . ?
C91 C90 Sn1 116.6(5) . . ?
C91 C90 H90A 108.1 . . ?
Sn1 C90 H90A 108.1 . . ?
C91 C90 H90B 108.1 . . ?
Sn1 C90 H90B 108.1 . . ?
H90A C90 H90B 107.3 . . ?
C92 C91 C90 112.3(4) . . ?
C92 C91 H91A 109.2 . . ?
C90 C91 H91A 109.2 . . ?
C92 C91 H91B 109.2 . . ?
C90 C91 H91B 109.2 . . ?
H91A C91 H91B 107.9 . . ?
C91 C92 C93 114.0(4) . . ?
C91 C92 H92A 108.8 . . ?
C93 C92 H92A 108.8 . . ?
C91 C92 H92B 108.8 . . ?
C93 C92 H92B 108.8 . . ?
H92A C92 H92B 107.6 . . ?
C92 C93 H93A 109.5 . . ?
C92 C93 H93B 109.5 . . ?
H93A C93 H93B 109.5 . . ?
C92 C93 H93C 109.5 . . ?
H93A C93 H93C 109.5 . . ?
H93B C93 H93C 109.5 . . ?
C91A C90A Sn1 118.1(8) . . ?
C91A C90A H90C 107.8 . . ?
Sn1 C90A H90C 107.8 . . ?
C91A C90A H90D 107.8 . . ?
Sn1 C90A H90D 107.8 . . ?
H90C C90A H90D 107.1 . . ?
C90A C91A C92A 115.1(8) . . ?
C90A C91A H91C 108.5 . . ?
C92A C91A H91C 108.5 . . ?
C90A C91A H91D 108.5 . . ?
C92A C91A H91D 108.5 . . ?
H91C C91A H91D 107.5 . . ?
C93A C92A C91A 113.3(7) . . ?
C93A C92A H92C 108.9 . . ?
C91A C92A H92C 108.9 . . ?
C93A C92A H92D 108.9 . . ?
C91A C92A H92D 108.9 . . ?
H92C C92A H92D 107.7 . . ?
C92A C93A H93D 109.5 . . ?
C92A C93A H93E 109.5 . . ?
H93D C93A H93E 109.5 . . ?
C92A C93A H93F 109.5 . . ?
H93D C93A H93F 109.5 . . ?
H93E C93A H93F 109.5 . . ?
C91B C90B Sn1 110.9(8) . . ?
C91B C90B H90E 109.5 . . ?
Sn1 C90B H90E 109.5 . . ?
C91B C90B H90F 109.5 . . ?
Sn1 C90B H90F 109.5 . . ?
H90E C90B H90F 108.0 . . ?
C92B C91B C90B 115.2(10) . . ?
C92B C91B H91E 108.5 . . ?
C90B C91B H91E 108.5 . . ?
C92B C91B H91F 108.5 . . ?
C90B C91B H91F 108.5 . . ?
H91E C91B H91F 107.5 . . ?
C93B C92B C91B 116.7(11) . . ?
C93B C92B H92E 108.1 . . ?
C91B C92B H92E 108.1 . . ?
C93B C92B H92F 108.1 . . ?
C91B C92B H92F 108.1 . . ?
H92E C92B H92F 107.3 . . ?
C92B C93B H93G 109.5 . . ?
C92B C93B H93H 109.5 . . ?
H93G C93B H93H 109.5 . . ?
C92B C93B H93I 109.5 . . ?
H93G C93B H93I 109.5 . . ?
H93H C93B H93I 109.5 . . ?

loop_
_geom_bond_atom_site_label_1
_geom_bond_atom_site_label_2
_geom_bond_distance
_geom_bond_site_symmetry_2
_geom_bond_publ_flag
Sn1 C90 2.163(5) . ?
Sn1 C61 2.171(3) . ?
Sn1 C90A 2.173(7) . ?
Sn1 C65 2.176(3) . ?
Sn1 C90B 2.192(6) . ?
Sn1 Ge2 2.6659(3) . ?
Sn2 C73 2.162(3) . ?
Sn2 C77 2.166(3) . ?
Sn2 C69 2.169(2) . ?
Sn2 Ge1 2.6365(3) . ?
Ge1 N1 1.841(2) . ?
Ge1 N2 1.856(2) . ?
Ge1 C31 1.993(2) . ?
Ge1 Ge2 2.7483(4) . ?
Ge2 N1 1.838(2) . ?
Ge2 N2 1.856(2) . ?
Ge2 C1 2.000(2) . ?
N1 H1A 0.92(4) . ?
N2 H2A 0.88(6) . ?
C1 C6 1.415(3) . ?
C1 C2 1.422(3) . ?
C2 C3 1.395(4) . ?
C2 C7 1.507(4) . ?
C3 C4 1.376(4) . ?
C3 H3 0.9500 . ?
C4 C5 1.383(4) . ?
C4 H4 0.9500 . ?
C5 C6 1.396(4) . ?
C5 H5 0.9500 . ?
C6 C13 1.514(3) . ?
C7 C12 1.408(4) . ?
C7 C8 1.412(4) . ?
C8 C9 1.396(4) . ?
C8 C19 1.525(4) . ?
C9 C10 1.372(4) . ?
C9 H9 0.9500 . ?
C10 C11 1.385(4) . ?
C10 H10 0.9500 . ?
C11 C12 1.397(4) . ?
C11 H11 0.9500 . ?
C12 C22 1.527(4) . ?
C13 C18 1.403(4) . ?
C13 C14 1.418(3) . ?
C14 C15 1.398(4) . ?
C14 C25 1.526(4) . ?
C15 C16 1.377(4) . ?
C15 H15 0.9500 . ?
C16 C17 1.384(4) . ?
C16 H16 0.9500 . ?
C17 C18 1.395(4) . ?
C17 H17 0.9500 . ?
C18 C28 1.529(4) . ?
C19 C20 1.519(4) . ?
C19 C21 1.531(4) . ?
C19 H19 1.0000 . ?
C20 H20A 0.9800 . ?
C20 H20B 0.9800 . ?
C20 H20C 0.9800 . ?
C21 H21A 0.9800 . ?
C21 H21B 0.9800 . ?
C21 H21C 0.9800 . ?
C22 C23 1.526(4) . ?
C22 C24 1.542(4) . ?
C22 H22 1.0000 . ?
C23 H23A 0.9800 . ?
C23 H23B 0.9800 . ?
C23 H23C 0.9800 . ?
C24 H24A 0.9800 . ?
C24 H24B 0.9800 . ?
C24 H24C 0.9800 . ?
C25 C26 1.532(4) . ?
C25 C27 1.538(4) . ?
C25 H25 1.0000 . ?
C26 H26A 0.9800 . ?
C26 H26B 0.9800 . ?
C26 H26C 0.9800 . ?
C27 H27A 0.9800 . ?
C27 H27B 0.9800 . ?
C27 H27C 0.9800 . ?
C28 C30 1.522(4) . ?
C28 C29 1.535(4) . ?
C28 H28 1.0000 . ?
C29 H29A 0.9800 . ?
C29 H29B 0.9800 . ?
C29 H29C 0.9800 . ?
C30 H30A 0.9800 . ?
C30 H30B 0.9800 . ?
C30 H30C 0.9800 . ?
C31 C36 1.417(3) . ?
C31 C32 1.424(3) . ?
C32 C33 1.398(3) . ?
C32 C37 1.514(3) . ?
C33 C34 1.382(4) . ?
C33 H33 0.9500 . ?
C34 C35 1.381(4) . ?
C34 H34 0.9500 . ?
C35 C36 1.401(3) . ?
C35 H35 0.9500 . ?
C36 C43 1.519(3) . ?
C37 C38 1.402(4) . ?
C37 C42 1.419(3) . ?
C38 C39 1.403(4) . ?
C38 C49 1.524(4) . ?
C39 C40 1.379(4) . ?
C39 H39 0.9500 . ?
C40 C41 1.384(4) . ?
C40 H40 0.9500 . ?
C41 C42 1.393(4) . ?
C41 H41 0.9500 . ?
C42 C52 1.528(4) . ?
C43 C44 1.415(3) . ?
C43 C48 1.419(3) . ?
C44 C45 1.389(4) . ?
C44 C55 1.533(3) . ?
C45 C46 1.382(4) . ?
C45 H45 0.9500 . ?
C46 C47 1.375(4) . ?
C46 H46 0.9500 . ?
C47 C48 1.397(4) . ?
C47 H47 0.9500 . ?
C48 C58 1.514(3) . ?
C49 C51 1.526(4) . ?
C49 C50 1.536(4) . ?
C49 H49 1.0000 . ?
C50 H50A 0.9800 . ?
C50 H50B 0.9800 . ?
C50 H50C 0.9800 . ?
C51 H51A 0.9800 . ?
C51 H51B 0.9800 . ?
C51 H51C 0.9800 . ?
C52 C54 1.522(4) . ?
C52 C53 1.533(4) . ?
C52 H52 1.0000 . ?
C53 H53A 0.9800 . ?
C53 H53B 0.9800 . ?
C53 H53C 0.9800 . ?
C54 H54A 0.9800 . ?
C54 H54B 0.9800 . ?
C54 H54C 0.9800 . ?
C55 C57 1.520(4) . ?
C55 C56 1.527(4) . ?
C55 H55 1.0000 . ?
C56 H56A 0.9800 . ?
C56 H56B 0.9800 . ?
C56 H56C 0.9800 . ?
C57 H57A 0.9800 . ?
C57 H57B 0.9800 . ?
C57 H57C 0.9800 . ?
C58 C59 1.529(3) . ?
C58 C60 1.536(4) . ?
C58 H58 1.0000 . ?
C59 H59A 0.9800 . ?
C59 H59B 0.9800 . ?
C59 H59C 0.9800 . ?
C60 H60A 0.9800 . ?
C60 H60B 0.9800 . ?
C60 H60C 0.9800 . ?
C61 C62 1.533(4) . ?
C61 H61A 0.9900 . ?
C61 H61B 0.9900 . ?
C62 C63 1.533(4) . ?
C62 H62A 0.9900 . ?
C62 H62B 0.9900 . ?
C63 C64 1.523(4) . ?
C63 H63A 0.9900 . ?
C63 H63B 0.9900 . ?
C64 H64A 0.9800 . ?
C64 H64B 0.9800 . ?
C64 H64C 0.9800 . ?
C65 C66 1.530(4) . ?
C65 H65A 0.9900 . ?
C65 H65B 0.9900 . ?
C66 C67 1.521(4) . ?
C66 H66A 0.9900 . ?
C66 H66B 0.9900 . ?
C67 C68 1.523(4) . ?
C67 H67A 0.9900 . ?
C67 H67B 0.9900 . ?
C68 H68A 0.9800 . ?
C68 H68B 0.9800 . ?
C68 H68C 0.9800 . ?
C69 C70 1.537(4) . ?
C69 H69A 0.9900 . ?
C69 H69B 0.9900 . ?
C70 C71 1.528(4) . ?
C70 H70A 0.9900 . ?
C70 H70B 0.9900 . ?
C71 C72 1.518(4) . ?
C71 H71A 0.9900 . ?
C71 H71B 0.9900 . ?
C72 H72A 0.9800 . ?
C72 H72B 0.9800 . ?
C72 H72C 0.9800 . ?
C73 C74 1.527(4) . ?
C73 H73A 0.9900 . ?
C73 H73B 0.9900 . ?
C74 C75 1.536(4) . ?
C74 H74A 0.9900 . ?
C74 H74B 0.9900 . ?
C75 C76 1.509(4) . ?
C75 H75A 0.9900 . ?
C75 H75B 0.9900 . ?
C76 H76A 0.9800 . ?
C76 H76B 0.9800 . ?
C76 H76C 0.9800 . ?
C77 C78 1.533(4) . ?
C77 H77A 0.9900 . ?
C77 H77B 0.9900 . ?
C78 C79 1.528(4) . ?
C78 H78A 0.9900 . ?
C78 H78B 0.9900 . ?
C79 C80 1.514(4) . ?
C79 H79A 0.9900 . ?
C79 H79B 0.9900 . ?
C80 H80A 0.9800 . ?
C80 H80B 0.9800 . ?
C80 H80C 0.9800 . ?
C90 C91 1.518(6) . ?
C90 H90A 0.9900 . ?
C90 H90B 0.9900 . ?
C91 C92 1.512(6) . ?
C91 H91A 0.9900 . ?
C91 H91B 0.9900 . ?
C92 C93 1.535(5) . ?
C92 H92A 0.9900 . ?
C92 H92B 0.9900 . ?
C93 H93A 0.9800 . ?
C93 H93B 0.9800 . ?
C93 H93C 0.9800 . ?
C90A C91A 1.512(7) . ?
C90A H90C 0.9900 . ?
C90A H90D 0.9900 . ?
C91A C92A 1.515(7) . ?
C91A H91C 0.9900 . ?
C91A H91D 0.9900 . ?
C92A C93A 1.504(7) . ?
C92A H92C 0.9900 . ?
C92A H92D 0.9900 . ?
C93A H93D 0.9800 . ?
C93A H93E 0.9800 . ?
C93A H93F 0.9800 . ?
C90B C91B 1.517(8) . ?
C90B H90E 0.9900 . ?
C90B H90F 0.9900 . ?
C91B C92B 1.511(8) . ?
C91B H91E 0.9900 . ?
C91B H91F 0.9900 . ?
C92B C93B 1.502(8) . ?
C92B H92E 0.9900 . ?
C92B H92F 0.9900 . ?
C93B H93G 0.9800 . ?
C93B H93H 0.9800 . ?
C93B H93I 0.9800 . ?
